data_7152398
loop_
_publ_author_name
'Chevallier, Floris'
'Blin, Thomas'
'Nagaradja, Elisabeth'
'Lassagne, Fr\'ed\'eric'
'Roisnel, Thierry'
'Halauko, Yury S.'
'Matulis, Vadim E.'
'Ivashkevich, Oleg A.'
'Mongin, Florence'

_publ_section_title
;
 Deproto-metallation and computed CH acidity of 2-aryl-1,2,3-triazoles.
;
_journal_issue 25
_journal_name_full 'Organic &amp; biomolecular chemistry'
_journal_page_first 4878
_journal_page_last 4885
_journal_paper_doi 10.1039/c2ob25554e
_journal_volume 10
_journal_year 2012
_chemical_compound_source 'synthesis as described'
_chemical_formula_moiety 'C8 H4 Cl I2 N3'
_chemical_formula_sum 'C8 H4 Cl I2 N3'
_chemical_formula_weight 431.39
_chemical_name_systematic
;
?
;
_space_group_IT_number 14
_symmetry_cell_setting monoclinic
_symmetry_Int_Tables_number 14
_symmetry_space_group_name_Hall '-P 2ybc'
_symmetry_space_group_name_H-M 'P 1 21/c 1'
_atom_sites_solution_hydrogens geom
_atom_sites_solution_primary direct
_atom_sites_solution_secondary difmap
_audit_conform_dict_location ftp://ftp.iucr.org/pub/cif_core.dic
_audit_conform_dict_name cif_core.dic
_audit_conform_dict_version 2.3
_audit_creation_date 2011-09-01T12:31:27-00:00
_audit_creation_method 'WinGX routine CIF_UPDATE'
_cell_angle_alpha 90
_cell_angle_beta 93.5294(18)
_cell_angle_gamma 90
_cell_formula_units_Z 4
_cell_length_a 10.8653(4)
_cell_length_b 7.7070(2)
_cell_length_c 13.2464(5)
_cell_measurement_reflns_used 6309
_cell_measurement_temperature 150(2)
_cell_measurement_theta_max 27.47
_cell_measurement_theta_min 3.06
_cell_measurement_wavelength 0.71073
_cell_volume 1107.13(7)
_computing_cell_refinement 'Bruker APEX2 (Bruker, 2006)'
_computing_data_collection 'Bruker APEX2 (Bruker, 2006)'
_computing_data_reduction 'Bruker APEX2 (Bruker, 2006)'
_computing_molecular_graphics 'Ortep-3 for Windows (Farrugia, 1997)'
_computing_publication_material
;
WinGX publication routines (Farrugia, 1999),
CRYSCAL (T. Roisnel, local program)
;
_computing_structure_refinement 'SHELXL-97 (Sheldrick, 1997)'
_computing_structure_solution 'SIR97 (Altomare et al., 1999)'
_diffrn_ambient_temperature 150(2)
_diffrn_detector 'CCD plate'
_diffrn_measured_fraction_theta_full 0.993
_diffrn_measured_fraction_theta_max 0.993
_diffrn_measurement_device_type 'APEXII, Bruker-AXS'
_diffrn_measurement_method 'CCD rotation images, thin slices'
_diffrn_radiation_monochromator graphite
_diffrn_radiation_probe x-ray
_diffrn_radiation_type MoK\a
_diffrn_radiation_wavelength 0.71073
_diffrn_reflns_av_R_equivalents 0.0272
_diffrn_reflns_av_unetI/netI 0.0241
_diffrn_reflns_limit_h_max 14
_diffrn_reflns_limit_h_min -14
_diffrn_reflns_limit_k_max 9
_diffrn_reflns_limit_k_min -10
_diffrn_reflns_limit_l_max 13
_diffrn_reflns_limit_l_min -17
_diffrn_reflns_number 9490
_diffrn_reflns_theta_full 27.47
_diffrn_reflns_theta_max 27.47
_diffrn_reflns_theta_min 3.06
_exptl_absorpt_coefficient_mu 5.886
_exptl_absorpt_correction_T_max 0.368
_exptl_absorpt_correction_T_min 0.275
_exptl_absorpt_correction_type multi-scan
_exptl_absorpt_process_details
;
[Sheldrick, G.M. (2002). SADABS Bruker AXS Inc., Madison, Wisconsin, USA]
;
_exptl_crystal_colour colourless
_exptl_crystal_density_diffrn 2.588
_exptl_crystal_density_method 'not measured'
_exptl_crystal_description block
_exptl_crystal_F_000 784
_exptl_crystal_size_max 0.34
_exptl_crystal_size_mid 0.22
_exptl_crystal_size_min 0.17
_refine_diff_density_max 0.508
_refine_diff_density_min -1.423
_refine_diff_density_rms 0.189
_refine_ls_extinction_method none
_refine_ls_goodness_of_fit_ref 1.277
_refine_ls_hydrogen_treatment constr
_refine_ls_matrix_type full
_refine_ls_number_parameters 127
_refine_ls_number_reflns 2508
_refine_ls_number_restraints 0
_refine_ls_restrained_S_all 1.277
_refine_ls_R_factor_all 0.0243
_refine_ls_R_factor_gt 0.0224
_refine_ls_shift/su_max 0.001
_refine_ls_shift/su_mean 0
_refine_ls_structure_factor_coef Fsqd
_refine_ls_weighting_details 'calc w=1/[\s^2^(Fo^2^)+(0.0265P)^2^+0.0000P] where P=(Fo^2^+2Fc^2^)/3'
_refine_ls_weighting_scheme calc
_refine_ls_wR_factor_gt 0.056
_refine_ls_wR_factor_ref 0.0567
_reflns_number_gt 2368
_reflns_number_total 2508
_reflns_threshold_expression >2sigma(I)
_cod_data_source_file c2ob25554e.txt
_cod_data_source_block job_3e
_cod_original_sg_symbol_H-M 'P 21/c'
_cod_database_code 7152398

loop_
_symmetry_equiv_pos_as_xyz
'x, y, z'
'-x, y+1/2, -z+1/2'
'-x, -y, -z'
'x, -y-1/2, z-1/2'

loop_
_atom_site_label
_atom_site_type_symbol
_atom_site_fract_x
_atom_site_fract_y
_atom_site_fract_z
_atom_site_U_iso_or_equiv
_atom_site_adp_type
_atom_site_occupancy
_atom_site_symmetry_multiplicity
_atom_site_calc_flag
_atom_site_refinement_flags
C1 C 0.0963(3) 0.4301(4) 0.7666(2) 0.0165(6) Uani 1 1 d .
C2 C 0.0828(3) 0.3970(4) 0.8686(2) 0.0217(7) Uani 1 1 d .
H2 H 0.0138 0.3429 0.896 0.026 Uiso 1 1 calc R
N3 N 0.1834(2) 0.4542(3) 0.92149(19) 0.0211(6) Uani 1 1 d .
N4 N 0.2509(2) 0.5247(3) 0.85066(18) 0.0162(5) Uani 1 1 d .
N5 N 0.2020(2) 0.5104(3) 0.75481(18) 0.0162(5) Uani 1 1 d .
C6 C 0.3725(3) 0.5897(4) 0.8693(2) 0.0146(6) Uani 1 1 d .
C7 C 0.4581(3) 0.5478(4) 0.8003(2) 0.0172(6) Uani 1 1 d .
H7 H 0.4351 0.4765 0.7437 0.021 Uiso 1 1 calc R
C8 C 0.5770(3) 0.6099(4) 0.8138(2) 0.0168(6) Uani 1 1 d .
C9 C 0.6147(3) 0.7086(4) 0.8977(2) 0.0195(6) Uani 1 1 d .
H9 H 0.6978 0.7463 0.9079 0.023 Uiso 1 1 calc R
C10 C 0.5286(3) 0.7505(4) 0.9658(2) 0.0178(6) Uani 1 1 d .
H10 H 0.5531 0.8192 1.023 0.021 Uiso 1 1 calc R
C11 C 0.4065(3) 0.6949(4) 0.9531(2) 0.0148(6) Uani 1 1 d .
Cl1 Cl 0.68233(7) 0.56187(11) 0.72385(6) 0.02634(17) Uani 1 1 d .
I1 I -0.022551(18) 0.37983(3) 0.641018(15) 0.02157(8) Uani 1 1 d .
I2 I 0.286260(18) 0.79038(2) 1.057932(14) 0.01909(7) Uani 1 1 d .

loop_
_atom_site_aniso_label
_atom_site_aniso_U_11
_atom_site_aniso_U_22
_atom_site_aniso_U_33
_atom_site_aniso_U_23
_atom_site_aniso_U_13
_atom_site_aniso_U_12
C1 0.0183(14) 0.0130(13) 0.0179(14) -0.0023(11) -0.0020(12) -0.0017(11)
C2 0.0242(16) 0.0179(15) 0.0229(16) 0.0008(12) 0.0008(13) -0.0081(12)
N3 0.0211(13) 0.0231(13) 0.0192(13) 0.0027(11) 0.0017(11) -0.0049(11)
N4 0.0188(12) 0.0161(12) 0.0138(11) 0.0002(10) 0.0013(10) -0.0017(10)
N5 0.0179(12) 0.0185(12) 0.0121(11) -0.0006(10) -0.0004(10) -0.0013(10)
C6 0.0151(14) 0.0150(13) 0.0133(13) 0.0015(11) -0.0024(11) 0.0001(10)
C7 0.0221(15) 0.0148(14) 0.0146(14) -0.0011(11) -0.0007(12) 0.0025(11)
C8 0.0187(15) 0.0190(15) 0.0131(14) 0.0036(11) 0.0039(11) 0.0034(11)
C9 0.0162(14) 0.0188(15) 0.0229(16) 0.0035(12) -0.0030(12) 0.0001(11)
C10 0.0207(15) 0.0193(14) 0.0128(14) -0.0011(11) -0.0045(12) -0.0012(12)
C11 0.0181(14) 0.0150(14) 0.0113(13) 0.0010(11) 0.0005(11) 0.0023(11)
Cl1 0.0230(4) 0.0323(4) 0.0246(4) -0.0016(3) 0.0087(3) 0.0005(3)
I1 0.01939(12) 0.02461(13) 0.02024(12) -0.00332(8) -0.00258(8) -0.00532(8)
I2 0.02047(12) 0.02069(12) 0.01619(11) -0.00251(7) 0.00183(8) 0.00216(7)

loop_
_atom_type_symbol
_atom_type_description
_atom_type_scat_dispersion_real
_atom_type_scat_dispersion_imag
_atom_type_scat_source
C C 0.0033 0.0016 'International Tables Vol C Tables 4.2.6.8 and 6.1.1.4'
H H 0 0 'International Tables Vol C Tables 4.2.6.8 and 6.1.1.4'
N N 0.0061 0.0033 'International Tables Vol C Tables 4.2.6.8 and 6.1.1.4'
Cl Cl 0.1484 0.1585 'International Tables Vol C Tables 4.2.6.8 and 6.1.1.4'
I I -0.4742 1.8119 'International Tables Vol C Tables 4.2.6.8 and 6.1.1.4'

loop_
_geom_angle_atom_site_label_1
_geom_angle_atom_site_label_2
_geom_angle_atom_site_label_3
_geom_angle
N5 C1 C2 110.1(2)
N5 C1 I1 119.6(2)
C2 C1 I1 130.2(2)
N3 C2 C1 108.5(3)
N3 C2 H2 125.7
C1 C2 H2 125.7
C2 N3 N4 103.4(2)
N3 N4 N5 115.1(2)
N3 N4 C6 124.4(2)
N5 N4 C6 120.0(2)
C1 N5 N4 102.8(2)
C7 C6 C11 120.1(3)
C7 C6 N4 117.4(2)
C11 C6 N4 122.5(3)
C8 C7 C6 119.8(3)
C8 C7 H7 120.1
C6 C7 H7 120.1
C7 C8 C9 121.5(3)
C7 C8 Cl1 119.1(2)
C9 C8 Cl1 119.4(2)
C10 C9 C8 118.3(3)
C10 C9 H9 120.9
C8 C9 H9 120.9
C9 C10 C11 121.9(3)
C9 C10 H10 119
C11 C10 H10 119
C10 C11 C6 118.3(3)
C10 C11 I2 116.1(2)
C6 C11 I2 125.5(2)

loop_
_geom_bond_atom_site_label_1
_geom_bond_atom_site_label_2
_geom_bond_distance
C1 N5 1.322(4)
C1 C2 1.392(4)
C1 I1 2.078(3)
C2 N3 1.336(4)
C2 H2 0.95
N3 N4 1.341(4)
N4 N5 1.351(3)
N4 C6 1.420(4)
C6 C7 1.382(4)
C6 C11 1.406(4)
C7 C8 1.379(4)
C7 H7 0.95
C8 C9 1.387(4)
C8 Cl1 1.743(3)
C9 C10 1.377(5)
C9 H9 0.95
C10 C11 1.395(4)
C10 H10 0.95
C11 I2 2.098(3)

loop_
_geom_torsion_atom_site_label_1
_geom_torsion_atom_site_label_2
_geom_torsion_atom_site_label_3
_geom_torsion_atom_site_label_4
_geom_torsion
N5 C1 C2 N3 -1.5(4)
I1 C1 C2 N3 -179.3(2)
C1 C2 N3 N4 2.2(3)
C2 N3 N4 N5 -2.4(3)
C2 N3 N4 C6 -174.1(3)
C2 C1 N5 N4 0.0(3)
I1 C1 N5 N4 178.13(18)
N3 N4 N5 C1 1.5(3)
C6 N4 N5 C1 173.6(3)
N3 N4 C6 C7 136.1(3)
N5 N4 C6 C7 -35.2(4)
N3 N4 C6 C11 -44.9(4)
N5 N4 C6 C11 143.8(3)
C11 C6 C7 C8 -0.1(4)
N4 C6 C7 C8 178.9(3)
C6 C7 C8 C9 2.6(4)
C6 C7 C8 Cl1 -177.9(2)
C7 C8 C9 C10 -2.9(4)
Cl1 C8 C9 C10 177.6(2)
C8 C9 C10 C11 0.8(4)
C9 C10 C11 C6 1.6(4)
C9 C10 C11 I2 -174.8(2)
C7 C6 C11 C10 -1.9(4)
N4 C6 C11 C10 179.1(3)
C7 C6 C11 I2 174.1(2)
N4 C6 C11 I2 -4.9(4)
